data_4332054
loop_
_publ_author_name
'Barrett, Anthony G. M.'
'Gray, Andrew A.'
'Hill, Michael S.'
'Hitchcock, Peter B.'
'Procopiou, Panayiotis A.'
'White, Andrew J. P.'

_publ_section_title
;
 Imino Sulfinamidines:&#x00A0; Synthesis and Coordination Chemistry of a
 Novel Class of Chiral Bidentate Ligands
;
_journal_issue 8
_journal_name_full 'Inorganic Chemistry'
_journal_page_first 3352
_journal_page_last 3358
_journal_paper_doi 10.1021/ic052104m
_journal_volume 45
_journal_year 2006
_chemical_compound_source 'synthesis as described'
_chemical_formula_moiety 'C24 H35 N3 S'
_chemical_formula_sum 'C24 H35 N3 S'
_chemical_formula_weight 397.61
_chemical_name_systematic
;
 ?
;
_space_group_IT_number 2
_symmetry_cell_setting triclinic
_symmetry_Int_Tables_number 2
_symmetry_space_group_name_Hall '-P 1'
_symmetry_space_group_name_H-M 'P -1'
_atom_sites_solution_hydrogens geom
_atom_sites_solution_primary direct
_atom_sites_solution_secondary difmap
_audit_conform_dict_location ftp://ftp.iucr.org/pub/cif_core.dic
_audit_conform_dict_name cif_core.dic
_audit_conform_dict_version 2.3
_audit_creation_date 2005-08-05T14:21:25-00:00
_audit_creation_method 'WinGX routine CIF_UPDATE'
_cell_angle_alpha 102.952(3)
_cell_angle_beta 94.096(3)
_cell_angle_gamma 107.637(3)
_cell_formula_units_Z 4
_cell_length_a 10.4125(4)
_cell_length_b 11.9105(7)
_cell_length_c 20.7215(11)
_cell_measurement_reflns_used 34227
_cell_measurement_temperature 173(2)
_cell_measurement_theta_max 22.986
_cell_measurement_theta_min 3.395
_cell_measurement_wavelength 0.71073
_cell_volume 2359.7(2)
_computing_cell_refinement 'HKL Scalepack (Otwinowski & Minor 1997)'
_computing_data_collection 'Collect (Nonius BV, 1997-2000)'
_computing_data_reduction 'HKL Denzo and Scalepack (Otwinowski & Minor 1997)'
_computing_molecular_graphics 'Ortep-3 for Windows (Farrugia, 1997)'
_computing_publication_material 'WinGX publication routines (Farrugia, 1999)'
_computing_structure_refinement 'SHELXL-97 (Sheldrick, 1997)'
_computing_structure_solution 'SHELXS-86 (Sheldrick, 1986)'
_diffrn_ambient_temperature 173(2)
_diffrn_detector 'CCD plate'
_diffrn_detector_area_resol_mean 9
_diffrn_measured_fraction_theta_full 0.986
_diffrn_measured_fraction_theta_max 0.986
_diffrn_measurement_device '95mm CCD camera on \k-goniostat'
_diffrn_measurement_device_type KappaCCD
_diffrn_measurement_method 'CCD rotation images, thick slices'
_diffrn_orient_matrix_type 'by Nonius Collect from scalepack cell'
_diffrn_orient_matrix_UB_11 0.95134E-2
_diffrn_orient_matrix_UB_12 0.88505E-1
_diffrn_orient_matrix_UB_13 0.135981E-1
_diffrn_orient_matrix_UB_21 -0.248264E-1
_diffrn_orient_matrix_UB_22 -0.85477E-2
_diffrn_orient_matrix_UB_23 0.44808E-1
_diffrn_orient_matrix_UB_31 0.984007E-1
_diffrn_orient_matrix_UB_32 0.202894E-1
_diffrn_orient_matrix_UB_33 0.177746E-1
_diffrn_radiation_monochromator graphite
_diffrn_radiation_probe x-ray
_diffrn_radiation_type MoK\a
_diffrn_radiation_wavelength 0.71073
_diffrn_reflns_av_R_equivalents 0.0729
_diffrn_reflns_av_unetI/netI 0.067
_diffrn_reflns_limit_h_max 11
_diffrn_reflns_limit_h_min -11
_diffrn_reflns_limit_k_max 13
_diffrn_reflns_limit_k_min -13
_diffrn_reflns_limit_l_max 22
_diffrn_reflns_limit_l_min -22
_diffrn_reflns_number 26308
_diffrn_reflns_theta_full 23.07
_diffrn_reflns_theta_max 23.07
_diffrn_reflns_theta_min 3.43
_diffrn_source 'Enraf Nonius FR590'
_exptl_absorpt_coefficient_mu 0.151
_exptl_absorpt_correction_type none
_exptl_crystal_colour colourless
_exptl_crystal_density_diffrn 1.119
_exptl_crystal_density_method 'not measured'
_exptl_crystal_description prism
_exptl_crystal_F_000 864
_exptl_crystal_size_max 0.2
_exptl_crystal_size_mid 0.2
_exptl_crystal_size_min 0.1
_refine_diff_density_max 0.22
_refine_diff_density_min -0.291
_refine_diff_density_rms 0.046
_refine_ls_extinction_method none
_refine_ls_goodness_of_fit_ref 1.017
_refine_ls_hydrogen_treatment mixed
_refine_ls_matrix_type full
_refine_ls_number_parameters 515
_refine_ls_number_reflns 6543
_refine_ls_number_restraints 0
_refine_ls_restrained_S_all 1.017
_refine_ls_R_factor_all 0.1051
_refine_ls_R_factor_gt 0.0585
_refine_ls_shift/su_max 0.001
_refine_ls_shift/su_mean 0
_refine_ls_structure_factor_coef Fsqd
_refine_ls_weighting_details 'calc w=1/[\s^2^(Fo^2^)+(0.0609P)^2^+1.7805P] where P=(Fo^2^+2Fc^2^)/3'
_refine_ls_weighting_scheme calc
_refine_ls_wR_factor_gt 0.129
_refine_ls_wR_factor_ref 0.1502
_reflns_number_gt 4260
_reflns_number_total 6543
_reflns_threshold_expression >2sigma(I)
_cod_data_source_file ic052104msup1.cif
_cod_data_source_block Compound_11
_cod_database_code 4332054

loop_
_symmetry_equiv_pos_as_xyz
'x, y, z'
'-x, -y, -z'

loop_
_atom_site_label
_atom_site_type_symbol
_atom_site_fract_x
_atom_site_fract_y
_atom_site_fract_z
_atom_site_U_iso_or_equiv
_atom_site_adp_type
_atom_site_occupancy
_atom_site_symmetry_multiplicity
_atom_site_calc_flag
_atom_site_refinement_flags
_atom_site_disorder_assembly
_atom_site_disorder_group
S1 S 0.01341(8) 0.52092(8) 0.38962(4) 0.0324(3) Uani 1 1 d . . .
N1 N 0.0840(3) 0.4309(3) 0.41708(15) 0.0366(7) Uani 1 1 d . . .
H1N H 0.058(4) 0.414(4) 0.460(2) 0.070(13) Uiso 1 1 d . . .
N2 N 0.0138(3) 0.6231(2) 0.45753(12) 0.0315(7) Uani 1 1 d . . .
N3 N -0.0317(2) 0.7286(2) 0.38141(13) 0.0292(7) Uani 1 1 d . . .
C1 C 0.2303(4) 0.4511(3) 0.40960(19) 0.0446(10) Uani 1 1 d . . .
C2 C 0.3212(4) 0.5814(4) 0.4409(2) 0.0642(12) Uani 1 1 d . . .
H2A H 0.3146 0.6035 0.4887 0.096 Uiso 1 1 calc R . .
H2B H 0.292 0.6363 0.4189 0.096 Uiso 1 1 calc R . .
H2C H 0.4158 0.5889 0.4352 0.096 Uiso 1 1 calc R . .
C3 C 0.2724(4) 0.3651(4) 0.4447(2) 0.0680(13) Uani 1 1 d . . .
H3A H 0.2131 0.281 0.4242 0.102 Uiso 1 1 calc R . .
H3B H 0.2637 0.3874 0.4923 0.102 Uiso 1 1 calc R . .
H3C H 0.3672 0.3715 0.4402 0.102 Uiso 1 1 calc R . .
C4 C 0.2404(4) 0.4144(4) 0.3352(2) 0.0689(13) Uani 1 1 d . . .
H4A H 0.1813 0.33 0.3157 0.103 Uiso 1 1 calc R . .
H4B H 0.3349 0.4212 0.3297 0.103 Uiso 1 1 calc R . .
H4C H 0.2114 0.4685 0.3125 0.103 Uiso 1 1 calc R . .
C5 C -0.1592(3) 0.4232(3) 0.36349(15) 0.0336(9) Uani 1 1 d . . .
C6 C -0.2354(4) 0.4518(3) 0.31598(18) 0.0465(10) Uani 1 1 d . . .
H6 H -0.196 0.5212 0.2997 0.056 Uiso 1 1 calc R . .
C7 C -0.3698(4) 0.3786(4) 0.2922(2) 0.0549(11) Uani 1 1 d . . .
H7 H -0.4225 0.3971 0.2593 0.066 Uiso 1 1 calc R . .
C8 C -0.4258(4) 0.2797(4) 0.31640(19) 0.0538(11) Uani 1 1 d . . .
H8 H -0.5178 0.2298 0.3005 0.065 Uiso 1 1 calc R . .
C9 C -0.3495(4) 0.2524(4) 0.3636(2) 0.0644(13) Uani 1 1 d . . .
H9 H -0.3891 0.1834 0.3801 0.077 Uiso 1 1 calc R . .
C10 C -0.2151(4) 0.3245(4) 0.38760(19) 0.0572(12) Uani 1 1 d . . .
H10 H -0.1627 0.3054 0.4204 0.069 Uiso 1 1 calc R . .
C11 C 0.0037(3) 0.7275(3) 0.44218(16) 0.0305(8) Uani 1 1 d . . .
C12 C 0.0385(4) 0.8349(3) 0.50210(16) 0.0451(10) Uani 1 1 d . . .
H12A H -0.004 0.8936 0.4926 0.068 Uiso 1 1 calc R . .
H12B H 0.1376 0.874 0.5122 0.068 Uiso 1 1 calc R . .
H12C H 0.0045 0.8073 0.5407 0.068 Uiso 1 1 calc R . .
C13 C -0.0284(3) 0.8390(3) 0.36544(15) 0.0294(8) Uani 1 1 d . . .
C14 C 0.0939(3) 0.9141(3) 0.35173(16) 0.0342(9) Uani 1 1 d . . .
C15 C 0.0922(4) 1.0155(3) 0.33017(17) 0.0417(9) Uani 1 1 d . . .
H15 H 0.1742 1.0674 0.3211 0.05 Uiso 1 1 calc R . .
C16 C -0.0269(4) 1.0426(3) 0.32166(17) 0.0454(10) Uani 1 1 d . . .
H16 H -0.0265 1.1124 0.3067 0.054 Uiso 1 1 calc R . .
C17 C -0.1459(4) 0.9683(3) 0.33492(17) 0.0431(10) Uani 1 1 d . . .
H17 H -0.2272 0.9877 0.3287 0.052 Uiso 1 1 calc R . .
C18 C -0.1505(3) 0.8655(3) 0.35723(16) 0.0344(9) Uani 1 1 d . . .
C19 C 0.2242(3) 0.8815(3) 0.35978(18) 0.0400(9) Uani 1 1 d . . .
H19 H 0.2249 0.8502 0.4007 0.048 Uiso 1 1 calc R . .
C20 C 0.2220(4) 0.7782(4) 0.30014(19) 0.0497(10) Uani 1 1 d . . .
H20A H 0.3054 0.7572 0.3061 0.075 Uiso 1 1 calc R . .
H20B H 0.2169 0.8046 0.2588 0.075 Uiso 1 1 calc R . .
H20C H 0.1425 0.7066 0.2974 0.075 Uiso 1 1 calc R . .
C21 C 0.3550(4) 0.9903(4) 0.3698(2) 0.0637(12) Uani 1 1 d . . .
H21A H 0.4343 0.9634 0.3751 0.096 Uiso 1 1 calc R . .
H21B H 0.3574 1.0532 0.41 0.096 Uiso 1 1 calc R . .
H21C H 0.3569 1.024 0.3307 0.096 Uiso 1 1 calc R . .
C22 C -0.2814(3) 0.7850(3) 0.37243(18) 0.0423(9) Uani 1 1 d . . .
H22 H -0.2618 0.7145 0.3845 0.051 Uiso 1 1 calc R . .
C23 C -0.3296(4) 0.8525(4) 0.4330(2) 0.0728(14) Uani 1 1 d . . .
H23A H -0.4146 0.7983 0.4416 0.109 Uiso 1 1 calc R . .
H23B H -0.3451 0.9248 0.4237 0.109 Uiso 1 1 calc R . .
H23C H -0.2597 0.8775 0.4725 0.109 Uiso 1 1 calc R . .
C24 C -0.3945(4) 0.7333(4) 0.3126(2) 0.0729(14) Uani 1 1 d . . .
H24A H -0.477 0.6825 0.3252 0.109 Uiso 1 1 calc R . .
H24B H -0.3657 0.6837 0.2757 0.109 Uiso 1 1 calc R . .
H24C H -0.4136 0.8004 0.2983 0.109 Uiso 1 1 calc R . .
S1B S -0.52075(8) 0.47300(8) 0.10546(4) 0.0320(3) Uani 1 1 d . A 1
N1B N -0.6039(3) 0.5526(3) 0.07589(15) 0.0352(7) Uani 1 1 d . A 1
H1X H -0.570(4) 0.576(4) 0.0387(19) 0.065(13) Uiso 1 1 d . B 1
N2B N -0.5051(3) 0.3720(2) 0.04158(12) 0.0311(7) Uani 1 1 d . A 1
N3B N -0.4884(3) 0.2561(2) 0.11705(13) 0.0301(7) Uani 1 1 d . A 1
C1B C -0.7539(3) 0.5144(4) 0.07430(18) 0.0443(10) Uani 1 1 d . A 1
C2B C -0.8260(4) 0.3842(3) 0.0305(2) 0.0542(11) Uani 1 1 d . A 1
H2B1 H -0.796 0.3266 0.0497 0.081 Uiso 1 1 calc R A 1
H2B2 H -0.803 0.3784 -0.0149 0.081 Uiso 1 1 calc R A 1
H2B3 H -0.9248 0.3646 0.0289 0.081 Uiso 1 1 calc R A 1
C3B C -0.7994(4) 0.6057(4) 0.0464(2) 0.0595(12) Uani 1 1 d . A 1
H3B1 H -0.7797 0.5995 0.0004 0.089 Uiso 1 1 calc R A 1
H3B2 H -0.7504 0.6883 0.0742 0.089 Uiso 1 1 calc R A 1
H3B3 H -0.8976 0.5882 0.0465 0.089 Uiso 1 1 calc R A 1
C4B C -0.7834(4) 0.5240(5) 0.1463(2) 0.0693(13) Uani 1 1 d . A 1
H4B1 H -0.7542 0.4644 0.1639 0.104 Uiso 1 1 calc R A 1
H4B2 H -0.8813 0.5072 0.1468 0.104 Uiso 1 1 calc R A 1
H4B3 H -0.7334 0.6064 0.1741 0.104 Uiso 1 1 calc R A 1
C5B C -0.3567(3) 0.5838(3) 0.13112(16) 0.0346(9) Uani 1 1 d . A 1
C6B C -0.2527(4) 0.5421(4) 0.1493(2) 0.0535(11) Uani 1 1 d . A 1
H6B H -0.2699 0.4573 0.1439 0.064 Uiso 1 1 calc R A 1
C7B C -0.1236(4) 0.6239(4) 0.1753(2) 0.0599(12) Uani 1 1 d . A 1
H7B H -0.053 0.5955 0.1892 0.072 Uiso 1 1 calc R A 1
C8B C -0.0974(4) 0.7457(4) 0.18113(18) 0.0489(10) Uani 1 1 d . A 1
H8B H -0.0088 0.8018 0.1991 0.059 Uiso 1 1 calc R A 1
C9B C -0.1990(4) 0.7865(4) 0.16102(18) 0.0497(10) Uani 1 1 d . A 1
H9B H -0.1794 0.8707 0.1634 0.06 Uiso 1 1 calc R A 1
C10B C -0.3299(4) 0.7069(3) 0.13726(17) 0.0424(10) Uani 1 1 d . A 1
H10B H -0.4007 0.7366 0.1253 0.051 Uiso 1 1 calc R A 1
C11B C -0.5113(3) 0.2633(3) 0.05642(16) 0.0291(8) Uani 1 1 d . A 1
C12B C -0.5419(4) 0.1594(3) -0.00521(16) 0.0381(9) Uani 1 1 d . A 1
H12D H -0.5403 0.0856 0.0078 0.057 Uiso 1 1 calc R A 1
H12E H -0.4731 0.1796 -0.0344 0.057 Uiso 1 1 calc R A 1
H12F H -0.6323 0.1452 -0.0292 0.057 Uiso 1 1 calc R A 1
C13B C -0.5057(3) 0.1428(3) 0.13291(15) 0.0320(8) Uani 1 1 d . A 1
C14B C -0.6373(4) 0.0645(3) 0.13463(17) 0.0397(9) Uani 1 1 d . A 1
C15B C -0.6485(4) -0.0383(4) 0.15765(19) 0.0507(11) Uani 1 1 d . A 1
H15B H -0.7364 -0.0926 0.1582 0.061 Uiso 1 1 calc R A 1
C16B C -0.5358(5) -0.0633(4) 0.17962(19) 0.0532(11) Uani 1 1 d . A 1
H16B H -0.5462 -0.1337 0.1957 0.064 Uiso 1 1 calc R A 1
C17B C -0.4082(4) 0.0126(4) 0.17855(17) 0.0489(10) Uani 1 1 d . A 1
H17B H -0.3308 -0.0059 0.194 0.059 Uiso 1 1 calc R A 1
C18B C -0.3891(4) 0.1182(3) 0.15495(16) 0.0366(9) Uani 1 1 d . A 1
C19B C -0.7627(4) 0.0962(3) 0.1151(2) 0.0480(10) Uani 1 1 d . A 1
H19B H -0.7442 0.1355 0.0773 0.058 Uiso 1 1 calc R A 1
C20B C -0.7814(5) 0.1914(4) 0.1736(2) 0.0708(13) Uani 1 1 d . A 1
H20D H -0.862 0.2125 0.161 0.106 Uiso 1 1 calc R A 1
H20E H -0.7007 0.2648 0.1846 0.106 Uiso 1 1 calc R A 1
H20F H -0.7937 0.1579 0.2127 0.106 Uiso 1 1 calc R A 1
C21B C -0.8927(4) -0.0141(4) 0.0903(2) 0.0778(15) Uani 1 1 d . A 1
H21D H -0.9689 0.0134 0.0786 0.117 Uiso 1 1 calc R A 1
H21E H -0.9129 -0.0562 0.1258 0.117 Uiso 1 1 calc R A 1
H21F H -0.8797 -0.07 0.0508 0.117 Uiso 1 1 calc R A 1
C22B C -0.2498(4) 0.2033(4) 0.15337(19) 0.0480(10) Uani 1 1 d . A 1
H22B H -0.2561 0.2873 0.1619 0.058 Uiso 1 1 calc R A 1
C23B C -0.2058(4) 0.1753(4) 0.0857(2) 0.0654(13) Uani 1 1 d . A 1
H23D H -0.1152 0.2327 0.0865 0.098 Uiso 1 1 calc R A 1
H23E H -0.2711 0.183 0.0519 0.098 Uiso 1 1 calc R A 1
H23F H -0.2026 0.0919 0.0746 0.098 Uiso 1 1 calc R A 1
C24B C -0.1411(4) 0.2060(4) 0.2079(2) 0.0645(13) Uani 1 1 d . A 1
H24D H -0.1704 0.2253 0.2518 0.097 Uiso 1 1 calc R A 1
H24E H -0.0549 0.2684 0.2072 0.097 Uiso 1 1 calc R A 1
H24F H -0.1282 0.1261 0.1998 0.097 Uiso 1 1 calc R A 1

loop_
_atom_site_aniso_label
_atom_site_aniso_U_11
_atom_site_aniso_U_22
_atom_site_aniso_U_33
_atom_site_aniso_U_23
_atom_site_aniso_U_13
_atom_site_aniso_U_12
S1 0.0382(5) 0.0267(5) 0.0326(5) 0.0088(4) 0.0018(4) 0.0111(4)
N1 0.0396(18) 0.0336(18) 0.0418(18) 0.0125(15) 0.0034(15) 0.0179(14)
N2 0.0457(17) 0.0211(16) 0.0263(15) 0.0050(13) 0.0014(13) 0.0110(13)
N3 0.0305(15) 0.0259(16) 0.0306(16) 0.0089(13) 0.0020(12) 0.0078(13)
C1 0.041(2) 0.043(2) 0.054(2) 0.017(2) 0.0092(19) 0.0157(19)
C2 0.046(2) 0.048(3) 0.087(3) 0.014(2) 0.006(2) 0.001(2)
C3 0.050(3) 0.066(3) 0.105(4) 0.041(3) 0.011(2) 0.030(2)
C4 0.059(3) 0.088(4) 0.062(3) 0.010(3) 0.018(2) 0.033(3)
C5 0.038(2) 0.035(2) 0.0274(18) 0.0044(17) 0.0057(16) 0.0136(17)
C6 0.050(2) 0.036(2) 0.050(2) 0.0123(19) -0.007(2) 0.012(2)
C7 0.048(3) 0.050(3) 0.059(3) 0.009(2) -0.012(2) 0.014(2)
C8 0.040(2) 0.051(3) 0.057(3) 0.008(2) -0.001(2) 0.001(2)
C9 0.053(3) 0.061(3) 0.067(3) 0.034(2) -0.008(2) -0.008(2)
C10 0.049(3) 0.064(3) 0.052(3) 0.032(2) -0.007(2) 0.000(2)
C11 0.0312(19) 0.026(2) 0.034(2) 0.0066(16) 0.0038(16) 0.0098(16)
C12 0.071(3) 0.028(2) 0.034(2) 0.0065(17) 0.0005(19) 0.0150(19)
C13 0.040(2) 0.025(2) 0.0232(17) 0.0056(15) 0.0003(15) 0.0118(17)
C14 0.041(2) 0.028(2) 0.0332(19) 0.0118(16) 0.0046(16) 0.0096(17)
C15 0.050(2) 0.034(2) 0.043(2) 0.0168(18) 0.0117(18) 0.0108(19)
C16 0.069(3) 0.033(2) 0.038(2) 0.0148(18) 0.005(2) 0.018(2)
C17 0.050(2) 0.042(2) 0.043(2) 0.0091(19) -0.0005(19) 0.027(2)
C18 0.043(2) 0.030(2) 0.0310(19) 0.0051(16) 0.0017(16) 0.0164(17)
C19 0.038(2) 0.039(2) 0.043(2) 0.0178(18) 0.0064(17) 0.0080(18)
C20 0.043(2) 0.054(3) 0.060(3) 0.019(2) 0.013(2) 0.023(2)
C21 0.040(2) 0.060(3) 0.084(3) 0.022(2) 0.009(2) 0.004(2)
C22 0.032(2) 0.042(2) 0.054(2) 0.0108(19) 0.0021(18) 0.0135(18)
C23 0.063(3) 0.072(3) 0.068(3) 0.007(3) 0.022(2) 0.005(2)
C24 0.048(3) 0.092(4) 0.059(3) 0.010(3) -0.005(2) 0.006(3)
S1B 0.0385(5) 0.0285(5) 0.0321(5) 0.0082(4) 0.0021(4) 0.0162(4)
N1B 0.0354(17) 0.0373(19) 0.0394(18) 0.0111(15) 0.0011(14) 0.0214(14)
N2B 0.0463(17) 0.0242(16) 0.0256(15) 0.0064(13) 0.0026(13) 0.0164(13)
N3B 0.0346(16) 0.0287(17) 0.0318(16) 0.0102(13) 0.0021(13) 0.0162(13)
C1B 0.039(2) 0.054(3) 0.049(2) 0.017(2) 0.0080(18) 0.026(2)
C2B 0.044(2) 0.042(3) 0.071(3) 0.013(2) 0.000(2) 0.009(2)
C3B 0.045(2) 0.054(3) 0.088(3) 0.024(2) 0.002(2) 0.025(2)
C4B 0.065(3) 0.094(4) 0.066(3) 0.021(3) 0.026(2) 0.046(3)
C5B 0.035(2) 0.031(2) 0.038(2) 0.0064(17) 0.0038(16) 0.0146(17)
C6B 0.050(3) 0.038(2) 0.072(3) 0.013(2) -0.008(2) 0.018(2)
C7B 0.044(3) 0.053(3) 0.081(3) 0.017(2) -0.013(2) 0.020(2)
C8B 0.044(2) 0.040(3) 0.056(3) 0.009(2) -0.0045(19) 0.008(2)
C9B 0.052(3) 0.036(2) 0.057(2) 0.009(2) -0.005(2) 0.013(2)
C10B 0.044(2) 0.038(2) 0.043(2) 0.0083(18) -0.0033(18) 0.0143(19)
C11B 0.0298(18) 0.025(2) 0.035(2) 0.0099(16) 0.0020(15) 0.0120(15)
C12B 0.052(2) 0.030(2) 0.0321(19) 0.0063(16) 0.0034(17) 0.0167(18)
C13B 0.050(2) 0.030(2) 0.0249(18) 0.0060(16) 0.0087(16) 0.0245(18)
C14B 0.052(2) 0.037(2) 0.039(2) 0.0164(18) 0.0173(18) 0.0211(19)
C15B 0.066(3) 0.047(3) 0.056(3) 0.028(2) 0.032(2) 0.028(2)
C16B 0.080(3) 0.046(3) 0.048(2) 0.025(2) 0.024(2) 0.030(3)
C17B 0.073(3) 0.048(3) 0.039(2) 0.012(2) 0.003(2) 0.041(2)
C18B 0.051(2) 0.032(2) 0.0301(19) 0.0033(16) 0.0023(17) 0.0217(18)
C19B 0.045(2) 0.049(3) 0.060(3) 0.023(2) 0.020(2) 0.020(2)
C20B 0.078(3) 0.080(4) 0.081(3) 0.030(3) 0.032(3) 0.051(3)
C21B 0.051(3) 0.078(4) 0.106(4) 0.037(3) 0.015(3) 0.013(3)
C22B 0.049(2) 0.041(2) 0.058(3) 0.009(2) -0.006(2) 0.025(2)
C23B 0.043(2) 0.086(4) 0.064(3) 0.033(3) 0.004(2) 0.006(2)
C24B 0.058(3) 0.074(3) 0.064(3) 0.003(2) -0.006(2) 0.039(2)

loop_
_atom_type_symbol
_atom_type_description
_atom_type_scat_dispersion_real
_atom_type_scat_dispersion_imag
_atom_type_scat_source
C C 0.0033 0.0016 'International Tables Vol C Tables 4.2.6.8 and 6.1.1.4'
H H 0 0 'International Tables Vol C Tables 4.2.6.8 and 6.1.1.4'
N N 0.0061 0.0033 'International Tables Vol C Tables 4.2.6.8 and 6.1.1.4'
S S 0.1246 0.1234 'International Tables Vol C Tables 4.2.6.8 and 6.1.1.4'

loop_
_geom_angle_atom_site_label_1
_geom_angle_atom_site_label_2
_geom_angle_atom_site_label_3
_geom_angle
N2 S1 N1 104.18(14)
N2 S1 C5 106.39(15)
N1 S1 C5 101.50(15)
C1 N1 S1 116.4(2)
C1 N1 H1N 116(2)
S1 N1 H1N 115(2)
C11 N2 S1 110.9(2)
C11 N3 C13 120.7(3)
N1 C1 C2 113.1(3)
N1 C1 C4 108.5(3)
C2 C1 C4 110.3(3)
N1 C1 C3 105.2(3)
C2 C1 C3 110.0(3)
C4 C1 C3 109.5(3)
C1 C2 H2A 109.5
C1 C2 H2B 109.5
H2A C2 H2B 109.5
C1 C2 H2C 109.5
H2A C2 H2C 109.5
H2B C2 H2C 109.5
C1 C3 H3A 109.5
C1 C3 H3B 109.5
H3A C3 H3B 109.5
C1 C3 H3C 109.5
H3A C3 H3C 109.5
H3B C3 H3C 109.5
C1 C4 H4A 109.5
C1 C4 H4B 109.5
H4A C4 H4B 109.5
C1 C4 H4C 109.5
H4A C4 H4C 109.5
H4B C4 H4C 109.5
C10 C5 C6 120.6(3)
C10 C5 S1 123.1(3)
C6 C5 S1 116.3(3)
C5 C6 C7 119.6(4)
C5 C6 H6 120.2
C7 C6 H6 120.2
C8 C7 C6 119.7(4)
C8 C7 H7 120.2
C6 C7 H7 120.2
C7 C8 C9 120.2(4)
C7 C8 H8 119.9
C9 C8 H8 119.9
C8 C9 C10 120.7(4)
C8 C9 H9 119.7
C10 C9 H9 119.7
C5 C10 C9 119.1(4)
C5 C10 H10 120.4
C9 C10 H10 120.4
N3 C11 N2 121.4(3)
N3 C11 C12 125.2(3)
N2 C11 C12 113.4(3)
C11 C12 H12A 109.5
C11 C12 H12B 109.5
H12A C12 H12B 109.5
C11 C12 H12C 109.5
H12A C12 H12C 109.5
H12B C12 H12C 109.5
C14 C13 C18 121.1(3)
C14 C13 N3 119.4(3)
C18 C13 N3 119.2(3)
C15 C14 C13 118.6(3)
C15 C14 C19 121.6(3)
C13 C14 C19 119.8(3)
C16 C15 C14 121.1(3)
C16 C15 H15 119.5
C14 C15 H15 119.5
C17 C16 C15 119.9(3)
C17 C16 H16 120.1
C15 C16 H16 120.1
C16 C17 C18 121.8(3)
C16 C17 H17 119.1
C18 C17 H17 119.1
C17 C18 C13 117.6(3)
C17 C18 C22 121.5(3)
C13 C18 C22 120.9(3)
C14 C19 C20 110.1(3)
C14 C19 C21 113.7(3)
C20 C19 C21 110.7(3)
C14 C19 H19 107.4
C20 C19 H19 107.4
C21 C19 H19 107.4
C19 C20 H20A 109.5
C19 C20 H20B 109.5
H20A C20 H20B 109.5
C19 C20 H20C 109.5
H20A C20 H20C 109.5
H20B C20 H20C 109.5
C19 C21 H21A 109.5
C19 C21 H21B 109.5
H21A C21 H21B 109.5
C19 C21 H21C 109.5
H21A C21 H21C 109.5
H21B C21 H21C 109.5
C18 C22 C24 112.8(3)
C18 C22 C23 111.3(3)
C24 C22 C23 110.3(3)
C18 C22 H22 107.4
C24 C22 H22 107.4
C23 C22 H22 107.4
C22 C23 H23A 109.5
C22 C23 H23B 109.5
H23A C23 H23B 109.5
C22 C23 H23C 109.5
H23A C23 H23C 109.5
H23B C23 H23C 109.5
C22 C24 H24A 109.5
C22 C24 H24B 109.5
H24A C24 H24B 109.5
C22 C24 H24C 109.5
H24A C24 H24C 109.5
H24B C24 H24C 109.5
N2B S1B N1B 107.16(14)
N2B S1B C5B 105.39(15)
N1B S1B C5B 100.32(16)
C1B N1B S1B 118.0(2)
C1B N1B H1X 117(2)
S1B N1B H1X 112(2)
C11B N2B S1B 112.7(2)
C11B N3B C13B 122.2(3)
N1B C1B C3B 105.4(3)
N1B C1B C4B 108.2(3)
C3B C1B C4B 109.9(3)
N1B C1B C2B 112.3(3)
C3B C1B C2B 110.7(3)
C4B C1B C2B 110.3(3)
C1B C2B H2B1 109.5
C1B C2B H2B2 109.5
H2B1 C2B H2B2 109.5
C1B C2B H2B3 109.5
H2B1 C2B H2B3 109.5
H2B2 C2B H2B3 109.5
C1B C3B H3B1 109.5
C1B C3B H3B2 109.5
H3B1 C3B H3B2 109.5
C1B C3B H3B3 109.5
H3B1 C3B H3B3 109.5
H3B2 C3B H3B3 109.5
C1B C4B H4B1 109.5
C1B C4B H4B2 109.5
H4B1 C4B H4B2 109.5
C1B C4B H4B3 109.5
H4B1 C4B H4B3 109.5
H4B2 C4B H4B3 109.5
C10B C5B C6B 119.6(3)
C10B C5B S1B 124.1(3)
C6B C5B S1B 116.2(3)
C7B C6B C5B 120.0(4)
C7B C6B H6B 120
C5B C6B H6B 120
C8B C7B C6B 120.1(4)
C8B C7B H7B 119.9
C6B C7B H7B 119.9
C9B C8B C7B 119.9(4)
C9B C8B H8B 120.1
C7B C8B H8B 120.1
C8B C9B C10B 120.9(4)
C8B C9B H9B 119.6
C10B C9B H9B 119.6
C5B C10B C9B 119.4(3)
C5B C10B H10B 120.3
C9B C10B H10B 120.3
N3B C11B N2B 122.1(3)
N3B C11B C12B 125.3(3)
N2B C11B C12B 112.6(3)
C18B C13B C14B 120.7(3)
C18B C13B N3B 118.3(3)
C14B C13B N3B 120.5(3)
C15B C14B C13B 118.5(3)
C15B C14B C19B 121.1(3)
C13B C14B C19B 120.4(3)
C16B C15B C14B 121.5(4)
C16B C15B H15B 119.2
C14B C15B H15B 119.2
C17B C16B C15B 120.3(4)
C17B C16B H16B 119.8
C15B C16B H16B 119.8
C16B C17B C18B 121.3(4)
C16B C17B H17B 119.4
C18B C17B H17B 119.4
C13B C18B C17B 117.7(3)
C13B C18B C22B 120.0(3)
C17B C18B C22B 122.3(3)
C14B C19B C21B 114.1(3)
C14B C19B C20B 109.3(3)
C21B C19B C20B 111.6(3)
C14B C19B H19B 107.2
C21B C19B H19B 107.2
C20B C19B H19B 107.2
C19B C20B H20D 109.5
C19B C20B H20E 109.5
H20D C20B H20E 109.5
C19B C20B H20F 109.5
H20D C20B H20F 109.5
H20E C20B H20F 109.5
C19B C21B H21D 109.5
C19B C21B H21E 109.5
H21D C21B H21E 109.5
C19B C21B H21F 109.5
H21D C21B H21F 109.5
H21E C21B H21F 109.5
C23B C22B C18B 111.8(3)
C23B C22B C24B 110.3(3)
C18B C22B C24B 113.2(3)
C23B C22B H22B 107.1
C18B C22B H22B 107.1
C24B C22B H22B 107.1
C22B C23B H23D 109.5
C22B C23B H23E 109.5
H23D C23B H23E 109.5
C22B C23B H23F 109.5
H23D C23B H23F 109.5
H23E C23B H23F 109.5
C22B C24B H24D 109.5
C22B C24B H24E 109.5
H24D C24B H24E 109.5
C22B C24B H24F 109.5
H24D C24B H24F 109.5
H24E C24B H24F 109.5

loop_
_geom_bond_atom_site_label_1
_geom_bond_atom_site_label_2
_geom_bond_distance
S1 N2 1.640(3)
S1 N1 1.644(3)
S1 C5 1.785(3)
N1 C1 1.494(4)
N1 H1N 1.00(4)
N2 C11 1.383(4)
N3 C11 1.291(4)
N3 C13 1.417(4)
C1 C2 1.515(5)
C1 C4 1.525(5)
C1 C3 1.527(5)
C2 H2A 0.98
C2 H2B 0.98
C2 H2C 0.98
C3 H3A 0.98
C3 H3B 0.98
C3 H3C 0.98
C4 H4A 0.98
C4 H4B 0.98
C4 H4C 0.98
C5 C10 1.364(5)
C5 C6 1.385(5)
C6 C7 1.390(5)
C6 H6 0.95
C7 C8 1.367(5)
C7 H7 0.95
C8 C9 1.373(5)
C8 H8 0.95
C9 C10 1.387(5)
C9 H9 0.95
C10 H10 0.95
C11 C12 1.501(5)
C12 H12A 0.98
C12 H12B 0.98
C12 H12C 0.98
C13 C14 1.406(4)
C13 C18 1.409(5)
C14 C15 1.383(5)
C14 C19 1.528(5)
C15 C16 1.382(5)
C15 H15 0.95
C16 C17 1.373(5)
C16 H16 0.95
C17 C18 1.392(5)
C17 H17 0.95
C18 C22 1.510(5)
C19 C20 1.530(5)
C19 C21 1.532(5)
C19 H19 1
C20 H20A 0.98
C20 H20B 0.98
C20 H20C 0.98
C21 H21A 0.98
C21 H21B 0.98
C21 H21C 0.98
C22 C24 1.521(5)
C22 C23 1.535(5)
C22 H22 1
C23 H23A 0.98
C23 H23B 0.98
C23 H23C 0.98
C24 H24A 0.98
C24 H24B 0.98
C24 H24C 0.98
S1B N2B 1.631(3)
S1B N1B 1.645(3)
S1B C5B 1.770(3)
N1B C1B 1.484(4)
N1B H1X 0.94(4)
N2B C11B 1.380(4)
N3B C11B 1.289(4)
N3B C13B 1.421(4)
C1B C3B 1.515(5)
C1B C4B 1.530(5)
C1B C2B 1.536(5)
C2B H2B1 0.98
C2B H2B2 0.98
C2B H2B3 0.98
C3B H3B1 0.98
C3B H3B2 0.98
C3B H3B3 0.98
C4B H4B1 0.98
C4B H4B2 0.98
C4B H4B3 0.98
C5B C10B 1.380(5)
C5B C6B 1.383(5)
C6B C7B 1.383(5)
C6B H6B 0.95
C7B C8B 1.367(5)
C7B H7B 0.95
C8B C9B 1.366(5)
C8B H8B 0.95
C9B C10B 1.382(5)
C9B H9B 0.95
C10B H10B 0.95
C11B C12B 1.503(4)
C12B H12D 0.98
C12B H12E 0.98
C12B H12F 0.98
C13B C18B 1.402(5)
C13B C14B 1.413(5)
C14B C15B 1.387(5)
C14B C19B 1.518(5)
C15B C16B 1.367(5)
C15B H15B 0.95
C16B C17B 1.367(5)
C16B H16B 0.95
C17B C18B 1.413(5)
C17B H17B 0.95
C18B C22B 1.505(5)
C19B C21B 1.531(5)
C19B C20B 1.532(5)
C19B H19B 1
C20B H20D 0.98
C20B H20E 0.98
C20B H20F 0.98
C21B H21D 0.98
C21B H21E 0.98
C21B H21F 0.98
C22B C23B 1.504(5)
C22B C24B 1.529(5)
C22B H22B 1
C23B H23D 0.98
C23B H23E 0.98
C23B H23F 0.98
C24B H24D 0.98
C24B H24E 0.98
C24B H24F 0.98
